data_7133037
loop_
_publ_author_name
'Moore, Jonathan C.'
'Modell, Louis'
'Glenn, Jacqueline R.'
'Jones, Kieran D.'
'Argent, Stephen P.'
'Lane, J. Robert'
'Canals, Meritxell'
'Lam, Hon Wai'

_publ_section_title
;
 Enantioselective <i>de novo</i> synthesis of 14-hydroxy-6-oxomorphinans.
;
_journal_issue 47
_journal_name_full 'Chemical communications (Cambridge, England)'
_journal_page_first 6007
_journal_page_last 6010
_journal_paper_doi 10.1039/d4cc01788a
_journal_volume 60
_journal_year 2024
_chemical_absolute_configuration ad
_chemical_formula_moiety 'C23 H28 F3 N O8 S'
_chemical_formula_sum 'C23 H28 F3 N O8 S'
_chemical_formula_weight 535.52
_space_group_crystal_system monoclinic
_space_group_IT_number 4
_space_group_name_Hall 'P 2yb'
_space_group_name_H-M_alt 'P 1 21 1'
_atom_sites_solution_hydrogens mixed
_atom_sites_solution_primary dual
_atom_sites_solution_secondary difmap
_audit_creation_date 2023-04-26
_audit_creation_method
;
Olex2 1.5
(compiled 2023.03.06 svn.rbb2c1857 for OlexSys, GUI svn.r6748)
;
_audit_update_record
;
2024-03-19 deposited with the CCDC.	2024-05-10 downloaded from the CCDC.
;
_cell_angle_alpha 90
_cell_angle_beta 107.749(2)
_cell_angle_gamma 90
_cell_formula_units_Z 4
_cell_length_a 12.4612(2)
_cell_length_b 10.51960(10)
_cell_length_c 20.4828(3)
_cell_measurement_reflns_used 42076
_cell_measurement_temperature 120(2)
_cell_measurement_theta_max 72.7860
_cell_measurement_theta_min 4.5060
_cell_volume 2557.22(7)
_computing_cell_refinement 'CrysAlisPro 1.171.42.54a (Rigaku OD, 2022)'
_computing_data_collection 'CrysAlisPro 1.171.42.54a (Rigaku OD, 2022)'
_computing_data_reduction 'CrysAlisPro 1.171.42.54a (Rigaku OD, 2022)'
_computing_molecular_graphics 'Olex2 1.5 (Dolomanov et al., 2009)'
_computing_publication_material 'Olex2 1.5 (Dolomanov et al., 2009)'
_computing_structure_refinement 'SHELXL 2018/3 (Sheldrick, 2015)'
_computing_structure_solution 'SHELXT 2018/2 (Sheldrick, 2018)'
_diffrn_ambient_environment N~2~
_diffrn_ambient_temperature 120(2)
_diffrn_crystal_treatment 'flash frozen in gaseous N2'
_diffrn_detector 'CCD area detector'
_diffrn_detector_area_resol_mean 4.2207
_diffrn_detector_type 'Agilent Diffraction Titan S2 detector'
_diffrn_measured_fraction_theta_full 0.999
_diffrn_measured_fraction_theta_max 0.991
_diffrn_measurement_details
;
List of Runs (angles in degrees, time in seconds):

  # Type    Start    End  Width  t~exp~   \w     \q     \k     \f   Frames
#--------------------------------------------------------------------------
  1  \w     -5.00  20.00   1.00    4.00    --   30.00  92.00  10.38   25
  2  \w     -7.00  18.00   1.00    4.00    --   30.00  95.00-129.62   25
  3  \w     -7.00  18.00   1.00    4.00    --   30.00  94.00  81.51   25
  4  \w    -43.00  26.00   1.00    4.00    --  -43.06  57.00-150.00   69
  5  \w    -21.00  26.00   1.00    4.00    --  -43.06  38.00 150.00   47
  6  \w     24.00  53.00   1.00    4.00    --   43.06  38.00   0.00   29
  7  \w     27.00  96.00   1.00    4.00    --   43.06-125.00  60.00   69
  8  \w     21.00 114.00   1.00    4.00    --   43.06  38.00-180.00   93
  9  \w     14.00  39.00   1.00    4.00    --   46.00  82.00-147.15   25
 10  \w     14.00  42.00   1.00    4.00    --   46.00  81.00 -76.08   28
 11  \w     15.00  40.00   1.00    4.00    --   46.00  80.00 169.89   25
 12  \w     15.00  42.00   1.00    4.00    --   46.00  78.00  29.04   27
 13  \w     14.00  39.00   1.00    4.00    --   46.00  81.00 107.00   25
 14  \w     27.00  77.00   1.00    4.00    --   54.00  70.00  39.95   50
 15  \w     78.00 123.00   1.00    4.00    --   54.00  70.00  39.95   45
 16  \w     32.00  69.00   1.00    4.00    --   58.00  71.00-162.24   37
 17  \w     31.00  56.00   1.00    4.00    --   58.00  69.00 131.30   25
 18  \w     78.00 128.00   1.00    4.00    --   58.00  71.00-162.24   50
 19  \w     35.00  66.00   1.00    4.00    --   62.00  70.00 171.73   31
 20  \w     34.00  60.00   1.00    4.00    --   62.00  71.00 -29.91   26
 21  \w     40.00  67.00   1.00    4.00    --   66.00  64.00 113.40   27
 22  \w     39.00  87.00   1.00    4.00    --   66.00  69.00 -13.02   48
 23  \w     38.00  64.00   1.00    4.00    --   66.00  71.00  16.03   26
 24  \w     38.00  64.00   1.00    4.00    --   66.00  69.00 -65.39   26
 25  \w     44.00  71.00   1.00    4.00    --   70.00  63.00  86.40   27
 26  \w    101.00 127.00   1.00    4.00    --   70.00  69.00-118.12   26
 27  \w     42.00  77.00   1.00    4.00    --   70.00  69.00-118.12   35
 28  \w     42.00  69.00   1.00    4.00    --   70.00  70.00-145.64   27
 29  \w     47.00  73.00   1.00   16.00    --   74.00  66.00 139.87   26
 30  \w     47.00  77.00   1.00   16.00    --   74.00  69.00 -70.99   30
 31  \w    118.00 144.00   1.00   16.00    --   74.00  71.00  43.29   26
 32  \w     46.00  76.00   1.00   16.00    --   74.00  71.00  43.29   30
 33  \w    110.00 136.00   1.00   16.00    --   74.00  66.00 139.87   26
 34  \w     50.00  81.00   1.00   16.00    --   78.00  70.00 158.80   31
 35  \w     60.00  85.00   1.00   16.00    --   86.00  68.00 -58.27   25
 36  \w    100.00 160.00   1.00   16.00    --   94.00  70.00  37.03   60
 37  \w     66.00  93.00   1.00   16.00    --   94.00  70.00  37.03   27
 38  \w     44.00 113.00   1.00   16.00    --  100.81-125.00-120.00   69
 39  \w     77.00 104.00   1.00   16.00    --  100.81  56.00 172.56   27
 40  \w    110.00 162.00   1.00   16.00    --  100.81  61.00 -60.00   52
 41  \w     77.00 104.00   1.00   16.00    --  100.81  61.00 -60.00   27
 42  \w     31.00  92.00   1.00   16.00    --  100.81 -61.00-150.00   61
 43  \w     31.00  80.00   1.00   16.00    --  100.81 -61.00 120.00   49
 44  \w     31.00  56.00   1.00   16.00    --  100.81 -30.00-120.00   25
 45  \w     29.00 113.00   1.00   16.00    --  100.81-125.00   0.00   84
 46  \w     76.00 164.00   1.00   16.00    --  100.81  61.00 -90.00   88
 47  \w     76.00 135.00   1.00   16.00    --  100.81  61.00 120.00   59
 48  \w    119.00 163.00   1.00   16.00    --  100.81  61.00   0.00   44
 49  \w     77.00 166.00   1.00   16.00    --  100.81  59.00 140.97   89
 50  \w     32.00  91.00   1.00   16.00    --  100.81 -61.00 -30.00   59
 51  \w     76.00 103.00   1.00   16.00    --  100.81  61.00   0.00   27
 52  \w    145.00 170.00   1.00   16.00    --  100.81  55.00  24.57   25
 53  \w    118.00 159.00   1.00   16.00    --  100.81  61.00 -30.00   41
 54  \w     77.00 104.00   1.00   16.00    --  100.81  61.00 -30.00   27
 55  \w     77.00 108.00   1.00   16.00    --  100.81  55.00  24.57   31
 56  \w     77.00 117.00   1.00   16.00    --  100.81  61.00-150.00   40
 57  \w     30.00 106.00   1.00   16.00    --  100.81-125.00 150.00   76
 58  \w     76.00 156.00   1.00   16.00    --  100.81  59.00  68.68   80
 59  \w    126.00 170.00   1.00   16.00    --  100.81  63.00-165.42   44
 60  \w     75.00 102.00   1.00   16.00    --  100.81  63.00-165.42   27
 61  \w     76.00 133.00   1.00   16.00    --  100.81  61.00-120.00   57
 62  \w     29.00 113.00   1.00   16.00    --  100.81-125.00 120.00   84
 63  \w     76.00 102.00   1.00   16.00    --  100.81  61.00  90.00   26
 64  \w    121.00 166.00   1.00   16.00    --  100.81  56.00 172.56   45
;
_diffrn_measurement_device '\k-geometry diffractometer'
_diffrn_measurement_device_type 'SuperNova, Titan S2'
_diffrn_measurement_method '\w scans'
_diffrn_measurement_specimen_support 'MiTeGen micromount'
_diffrn_orient_matrix_type 'CrysAlisPro convention (1999,Acta A55,543-557)'
_diffrn_orient_matrix_UB_11 -0.0937789000
_diffrn_orient_matrix_UB_12 -0.0106454000
_diffrn_orient_matrix_UB_13 0.0343632000
_diffrn_orient_matrix_UB_21 0.0302912000
_diffrn_orient_matrix_UB_22 0.1333233000
_diffrn_orient_matrix_UB_23 0.0312964000
_diffrn_orient_matrix_UB_31 -0.0844458000
_diffrn_orient_matrix_UB_32 0.0596577000
_diffrn_orient_matrix_UB_33 -0.0638566000
_diffrn_radiation_monochromator mirror
_diffrn_radiation_probe x-ray
_diffrn_radiation_type 'Cu K\a'
_diffrn_radiation_wavelength 1.54184
_diffrn_reflns_av_R_equivalents 0.0239
_diffrn_reflns_av_unetI/netI 0.0163
_diffrn_reflns_Laue_measured_fraction_full 0.999
_diffrn_reflns_Laue_measured_fraction_max 0.991
_diffrn_reflns_limit_h_max 15
_diffrn_reflns_limit_h_min -15
_diffrn_reflns_limit_k_max 12
_diffrn_reflns_limit_k_min -12
_diffrn_reflns_limit_l_max 25
_diffrn_reflns_limit_l_min -25
_diffrn_reflns_number 47567
_diffrn_reflns_point_group_measured_fraction_full 0.999
_diffrn_reflns_point_group_measured_fraction_max 0.980
_diffrn_reflns_theta_full 67.684
_diffrn_reflns_theta_max 72.720
_diffrn_reflns_theta_min 3.723
_diffrn_source 'microfocus sealed tube'
_diffrn_source_type 'Agilent Diffraction microfocus tube'
_exptl_absorpt_coefficient_mu 1.745
_exptl_absorpt_correction_T_max 1.000
_exptl_absorpt_correction_T_min 0.758
_exptl_absorpt_correction_type gaussian
_exptl_absorpt_process_details
;
CrysAlisPro 1.171.42.54a (Rigaku Oxford Diffraction, 2022)
Numerical absorption correction based on gaussian integration over
a multifaceted crystal model
Empirical absorption correction using spherical harmonics,
implemented in SCALE3 ABSPACK scaling algorithm.
;
_exptl_crystal_colour colourless
_exptl_crystal_colour_primary colourless
_exptl_crystal_density_diffrn 1.391
_exptl_crystal_description block
_exptl_crystal_F_000 1120
_exptl_crystal_recrystallization_method 'Re-crystallisation from solvent: EtOAc and pentane'
_exptl_crystal_size_max 0.27
_exptl_crystal_size_mid 0.11
_exptl_crystal_size_min 0.08
_refine_diff_density_max 0.264
_refine_diff_density_min -0.213
_refine_diff_density_rms 0.032
_refine_ls_abs_structure_details
;
 Flack x determined using 4434 quotients [(I+)-(I-)]/[(I+)+(I-)]
 (Parsons, Flack and Wagner, Acta Cryst. B69 (2013) 249-259).
;
_refine_ls_abs_structure_Flack 0.004(4)
_refine_ls_extinction_method none
_refine_ls_goodness_of_fit_ref 1.031
_refine_ls_hydrogen_treatment mixed
_refine_ls_matrix_type full
_refine_ls_number_parameters 663
_refine_ls_number_reflns 9978
_refine_ls_number_restraints 3
_refine_ls_restrained_S_all 1.030
_refine_ls_R_factor_all 0.0255
_refine_ls_R_factor_gt 0.0247
_refine_ls_shift/su_max 0.001
_refine_ls_shift/su_mean 0.000
_refine_ls_structure_factor_coef Fsqd
_refine_ls_weighting_details 'w=1/[\s^2^(Fo^2^)+(0.0371P)^2^+0.5226P] where P=(Fo^2^+2Fc^2^)/3'
_refine_ls_weighting_scheme calc
_refine_ls_wR_factor_gt 0.0643
_refine_ls_wR_factor_ref 0.0649
_reflns_Friedel_coverage 0.871
_reflns_Friedel_fraction_full 0.998
_reflns_Friedel_fraction_max 0.969
_reflns_number_gt 9719
_reflns_number_total 9978
_reflns_threshold_expression 'I > 2\s(I)'
_cod_data_source_file d4cc01788a2.cif
_cod_data_source_block jmhwlb
_cod_depositor_comments 'Adding full bibliography for 7133037--7133039.cif.'
_cod_database_code 7133037
_nottingham_internal_coll_name JMHWLB
_nottingham_internal_coll_number 19421
_nottingham_internal_coll_client JM/HWL
_nottingham_internal_coll_type custom
_nottingham_internal_coll_frame_method '\w scans'
_nottingham_internal_coll_frame_time '16.00, 4.00'
_nottingham_internal_coll_frame_width 1.00
_nottingham_internal_coll_user pczkj1
_nottingham_internal_coll_date 05/04/2023
_nottingham_internal_coll_location NOTTS
_nottingham_internal_coll_instrument 'GVA, PL13110002'
_nottingham_internal_process_date 06/04/2023
_nottingham_internal_process_user pczkj1
_nottingham_internal_solution_date 06/04/2023
_nottingham_internal_solution_user pczkj1
_nottingham_internal_refinement_date 23/04/2023
_nottingham_internal_refinement_user pczkj1
_nottingham_internal_self_validation_date 23/04/2023
_nottingham_internal_self_validation_user pczkj1
_nottingham_internal_validation_date pczspa
_nottingham_internal_validation_user 26/04/2023
_shelx_shelxl_version_number 2018/3
_chemical_oxdiff_formula 'C23 H28 F3 N O8 S'
_chemical_oxdiff_usercomment 'JMHWLB #19421 GVA-2051 KJ/HWL fomblin oil on micromount'
_shelx_space_group_comment
;
The symmetry employed for this shelxl refinement is uniquely defined
by the following loop, which should always be used as a source of
symmetry information in preference to the above space-group names.
They are only intended as comments.
;
_shelx_estimated_absorpt_t_max 0.873
_shelx_estimated_absorpt_t_min 0.650
_olex2_refinement_description
;
1. Fixed Uiso
 At 1.2 times of:
  All C(H) groups, All C(H,H) groups
 At 1.5 times of:
  All C(H,H,H) groups, All O(H) groups
2. Restrained distances
 O1B-H1B = O1A-H1A
 0.84 with sigma of 0.02
3.a Ternary CH refined with riding coordinates:
 C1A(H1AA), C1B(H1BA)
3.b Secondary CH2 refined with riding coordinates:
 C2A(H2AA,H2AB), C3A(H3AA,H3AB), C7A(H7AA,H7AB), C8A(H8AA,H8AB), C15A(H15A,
 H15B), C2B(H2BA,H2BB), C3B(H3BA,H3BB), C7B(H7BA,H7BB), C8B(H8BA,H8BB),
 C15B(H15C,H15D)
3.c Aromatic/amide H refined with riding coordinates:
 C5A(H5A), C18A(H18A), C20A(H20A), C21A(H21A), C5B(H5B), C18B(H18B),
 C20B(H20B), C21B(H21B)
3.d Idealised Me refined as rotating group:
 C12A(H12A,H12B,H12C), C13A(H13A,H13B,H13C), C14A(H14A,H14B,H14C), C22A(H22A,
 H22B,H22C), C12B(H12D,H12E,H12F), C13B(H13D,H13E,H13F), C14B(H14D,H14E,H14F),
 C22B(H22D,H22E,H22F)
;
_olex2_submission_original_sample_id JMHWLB
_olex2_submission_special_instructions 'No special instructions were received'
_oxdiff_exptl_absorpt_empirical_details
;
Empirical correction (ABSPACK) includes:
- Absorption correction using spherical harmonics
- Frame scaling
;
_oxdiff_exptl_absorpt_empirical_full_max 1.366
_oxdiff_exptl_absorpt_empirical_full_min 0.812

loop_
_space_group_symop_operation_xyz
'x, y, z'
'-x, y+1/2, -z'

loop_
_atom_site_label
_atom_site_type_symbol
_atom_site_fract_x
_atom_site_fract_y
_atom_site_fract_z
_atom_site_U_iso_or_equiv
_atom_site_adp_type
_atom_site_occupancy
_atom_site_site_symmetry_order
_atom_site_calc_flag
_atom_site_refinement_flags_posn
_atom_site_refinement_flags_adp
_atom_site_refinement_flags_occupancy
_atom_site_disorder_assembly
_atom_site_disorder_group
S1A S 0.21956(4) 0.60560(5) 0.22711(3) 0.02821(11) Uani 1 1 d . . . . .
F1A F 0.04301(18) 0.4823(2) 0.23016(9) 0.0803(7) Uani 1 1 d . . . . .
F2A F 0.01655(13) 0.6008(2) 0.14202(8) 0.0639(5) Uani 1 1 d . . . . .
F3A F 0.1077(2) 0.42563(18) 0.14838(10) 0.0733(6) Uani 1 1 d . . . . .
O1A O 0.47641(12) 0.35472(14) 0.07627(7) 0.0249(3) Uani 1 1 d D . . . .
H1A H 0.521(2) 0.301(2) 0.0703(14) 0.037 Uiso 1 1 d D U . . .
O2A O 0.81200(13) 0.28599(18) 0.27893(8) 0.0384(4) Uani 1 1 d . . . . .
O3A O 0.38761(12) 0.67000(17) -0.05440(7) 0.0332(3) Uani 1 1 d . . . . .
O4A O 0.28109(11) 0.58701(15) 0.00727(7) 0.0273(3) Uani 1 1 d . . . . .
O5A O 0.24549(12) 0.64356(13) 0.15930(8) 0.0265(3) Uani 1 1 d . . . . .
O6A O 0.29675(17) 0.5137(2) 0.26330(10) 0.0533(5) Uani 1 1 d . . . . .
O7A O 0.19272(16) 0.71241(17) 0.26031(9) 0.0438(4) Uani 1 1 d . . . . .
O8A O 0.18918(13) 1.07730(15) 0.09836(10) 0.0416(4) Uani 1 1 d . . . . .
N1A N 0.46451(13) 0.61738(16) 0.05806(8) 0.0209(3) Uani 1 1 d . . . . .
C1A C 0.45459(15) 0.55554(18) 0.12028(9) 0.0187(4) Uani 1 1 d . . . . .
H1AA H 0.374318 0.528624 0.110799 0.022 Uiso 1 1 calc R U . . .
C2A C 0.57851(16) 0.6576(2) 0.06059(11) 0.0264(4) Uani 1 1 d . . . . .
H2AA H 0.605632 0.723470 0.096332 0.032 Uiso 1 1 calc R U . . .
H2AB H 0.577056 0.694808 0.015947 0.032 Uiso 1 1 calc R U . . .
C3A C 0.65850(16) 0.5437(2) 0.07667(11) 0.0270(4) Uani 1 1 d . . . . .
H3AA H 0.642931 0.489129 0.035447 0.032 Uiso 1 1 calc R U . . .
H3AB H 0.736998 0.574664 0.087501 0.032 Uiso 1 1 calc R U . . .
C4A C 0.64773(16) 0.4653(2) 0.13562(10) 0.0217(4) Uani 1 1 d . . . . .
C5A C 0.73723(16) 0.4196(2) 0.18423(10) 0.0254(4) Uani 1 1 d . . . . .
H5A H 0.809640 0.451765 0.186797 0.030 Uiso 1 1 calc R U . . .
C6A C 0.72903(17) 0.3224(2) 0.23369(10) 0.0261(4) Uani 1 1 d . . . . .
C7A C 0.61424(18) 0.2654(2) 0.22299(11) 0.0269(4) Uani 1 1 d . . . . .
H7AA H 0.610466 0.226556 0.266267 0.032 Uiso 1 1 calc R U . . .
H7AB H 0.600635 0.197781 0.187773 0.032 Uiso 1 1 calc R U . . .
C8A C 0.52377(16) 0.36821(19) 0.19993(10) 0.0223(4) Uani 1 1 d . . . . .
H8AA H 0.448572 0.329300 0.192179 0.027 Uiso 1 1 calc R U . . .
H8AB H 0.534708 0.432372 0.236739 0.027 Uiso 1 1 calc R U . . .
C9A C 0.52785(15) 0.43382(18) 0.13415(9) 0.0188(4) Uani 1 1 d . . . . .
C10A C 0.37866(16) 0.62752(19) -0.00042(10) 0.0227(4) Uani 1 1 d . . . . .
C11A C 0.17477(17) 0.5950(2) -0.04881(11) 0.0312(5) Uani 1 1 d . . . . .
C12A C 0.09192(19) 0.5380(3) -0.01587(14) 0.0449(6) Uani 1 1 d . . . . .
H12A H 0.113073 0.449691 -0.002784 0.067 Uiso 1 1 calc R U . . .
H12B H 0.015877 0.540207 -0.048589 0.067 Uiso 1 1 calc R U . . .
H12C H 0.093338 0.587155 0.025011 0.067 Uiso 1 1 calc R U . . .
C13A C 0.1461(2) 0.7334(3) -0.06631(17) 0.0540(8) Uani 1 1 d . . . . .
H13A H 0.147794 0.779989 -0.024576 0.081 Uiso 1 1 calc R U . . .
H13B H 0.070563 0.739381 -0.099455 0.081 Uiso 1 1 calc R U . . .
H13C H 0.201233 0.770227 -0.086223 0.081 Uiso 1 1 calc R U . . .
C14A C 0.1813(3) 0.5181(4) -0.10957(16) 0.0600(9) Uani 1 1 d . . . . .
H14A H 0.230446 0.561321 -0.131814 0.090 Uiso 1 1 calc R U . . .
H14B H 0.105661 0.509212 -0.142285 0.090 Uiso 1 1 calc R U . . .
H14C H 0.211906 0.433687 -0.094116 0.090 Uiso 1 1 calc R U . . .
C15A C 0.48118(16) 0.65189(18) 0.17986(10) 0.0219(4) Uani 1 1 d . . . . .
H15A H 0.468314 0.611442 0.220476 0.026 Uiso 1 1 calc R U . . .
H15B H 0.561524 0.676683 0.192198 0.026 Uiso 1 1 calc R U . . .
C16A C 0.40847(16) 0.76900(19) 0.16068(10) 0.0226(4) Uani 1 1 d . . . . .
C17A C 0.29288(17) 0.76483(19) 0.15170(11) 0.0247(4) Uani 1 1 d . . . . .
C18A C 0.22156(18) 0.8660(2) 0.13185(12) 0.0299(5) Uani 1 1 d . . . . .
H18A H 0.143559 0.857551 0.126850 0.036 Uiso 1 1 calc R U . . .
C19A C 0.26556(18) 0.9816(2) 0.11910(12) 0.0308(5) Uani 1 1 d . . . . .
C20A C 0.38064(18) 0.9922(2) 0.12762(12) 0.0303(5) Uani 1 1 d . . . . .
H20A H 0.411708 1.070833 0.119397 0.036 Uiso 1 1 calc R U . . .
C21A C 0.44936(17) 0.8861(2) 0.14829(11) 0.0275(4) Uani 1 1 d . . . . .
H21A H 0.527663 0.894376 0.154160 0.033 Uiso 1 1 calc R U . . .
C22A C 0.2287(2) 1.1969(2) 0.08314(16) 0.0455(6) Uani 1 1 d . . . . .
H22A H 0.282031 1.232164 0.124747 0.068 Uiso 1 1 calc R U . . .
H22B H 0.164864 1.255116 0.066185 0.068 Uiso 1 1 calc R U . . .
H22C H 0.266490 1.185875 0.047985 0.068 Uiso 1 1 calc R U . . .
C23A C 0.0888(2) 0.5218(3) 0.18398(14) 0.0471(7) Uani 1 1 d . . . . .
S1B S 0.61569(4) 0.68285(5) 0.66614(3) 0.02758(11) Uani 1 1 d . . . . .
F1B F 0.51624(15) 0.48637(16) 0.69398(8) 0.0524(4) Uani 1 1 d . . . . .
F2B F 0.52425(15) 0.48796(17) 0.59057(8) 0.0536(4) Uani 1 1 d . . . . .
F3B F 0.67130(15) 0.44379(15) 0.67341(10) 0.0573(4) Uani 1 1 d . . . . .
O1B O 0.95718(12) 0.37915(14) 0.57865(8) 0.0273(3) Uani 1 1 d D . . . .
H1B H 1.005(2) 0.325(2) 0.5799(15) 0.041 Uiso 1 1 d D U . . .
O2B O 1.25682(13) 0.30421(17) 0.79018(8) 0.0366(4) Uani 1 1 d . . . . .
O3B O 0.91012(12) 0.68534(16) 0.43628(7) 0.0286(3) Uani 1 1 d . . . . .
O4B O 0.77667(11) 0.60965(14) 0.48039(6) 0.0241(3) Uani 1 1 d . . . . .
O5B O 0.67969(11) 0.68589(13) 0.61093(7) 0.0226(3) Uani 1 1 d . . . . .
O6B O 0.69002(17) 0.6989(2) 0.73292(9) 0.0461(4) Uani 1 1 d . . . . .
O7B O 0.51349(16) 0.75142(18) 0.64400(12) 0.0508(5) Uani 1 1 d . . . . .
O8B O 0.65590(13) 1.11275(15) 0.53592(9) 0.0342(3) Uani 1 1 d . . . . .
N1B N 0.95062(12) 0.64232(15) 0.54983(8) 0.0184(3) Uani 1 1 d . . . . .
C1B C 0.92040(14) 0.58544(17) 0.60733(9) 0.0172(3) Uani 1 1 d . . . . .
H1BA H 0.841227 0.553852 0.588683 0.021 Uiso 1 1 calc R U . . .
C2B C 1.06779(15) 0.6845(2) 0.56546(10) 0.0223(4) Uani 1 1 d . . . . .
H2BA H 1.083765 0.750675 0.601535 0.027 Uiso 1 1 calc R U . . .
H2BB H 1.079923 0.722113 0.523958 0.027 Uiso 1 1 calc R U . . .
C3B C 1.14730(16) 0.5726(2) 0.58984(10) 0.0252(4) Uani 1 1 d . . . . .
H3BA H 1.142933 0.516341 0.550365 0.030 Uiso 1 1 calc R U . . .
H3BB H 1.225523 0.604667 0.607556 0.030 Uiso 1 1 calc R U . . .
C4B C 1.12040(15) 0.49650(18) 0.64500(10) 0.0205(4) Uani 1 1 d . . . . .
C5B C 1.20123(16) 0.4476(2) 0.69813(10) 0.0231(4) Uani 1 1 d . . . . .
H5B H 1.276243 0.477013 0.706262 0.028 Uiso 1 1 calc R U . . .
C6B C 1.18021(17) 0.3512(2) 0.74430(10) 0.0261(4) Uani 1 1 d . . . . .
C7B C 1.05998(18) 0.3070(2) 0.72922(12) 0.0299(4) Uani 1 1 d . . . . .
H7BA H 1.047502 0.276129 0.771993 0.036 Uiso 1 1 calc R U . . .
H7BB H 1.045754 0.235472 0.696268 0.036 Uiso 1 1 calc R U . . .
C8B C 0.97802(16) 0.4154(2) 0.69924(10) 0.0251(4) Uani 1 1 d . . . . .
H8BA H 0.988889 0.484404 0.733517 0.030 Uiso 1 1 calc R U . . .
H8BB H 0.899696 0.384058 0.688884 0.030 Uiso 1 1 calc R U . . .
C9B C 0.99609(15) 0.46800(18) 0.63377(9) 0.0190(4) Uani 1 1 d . . . . .
C10B C 0.88149(15) 0.64801(17) 0.48538(9) 0.0186(4) Uani 1 1 d . . . . .
C11B C 0.68868(16) 0.6078(2) 0.41374(10) 0.0247(4) Uani 1 1 d . . . . .
C12B C 0.58773(19) 0.5558(3) 0.43184(14) 0.0472(7) Uani 1 1 d . . . . .
H12D H 0.603853 0.468944 0.449415 0.071 Uiso 1 1 calc R U . . .
H12E H 0.521806 0.555184 0.390808 0.071 Uiso 1 1 calc R U . . .
H12F H 0.572363 0.609663 0.466993 0.071 Uiso 1 1 calc R U . . .
C13B C 0.6640(2) 0.7419(3) 0.38750(16) 0.0494(7) Uani 1 1 d . . . . .
H13D H 0.646692 0.794406 0.422515 0.074 Uiso 1 1 calc R U . . .
H13E H 0.599283 0.741695 0.345774 0.074 Uiso 1 1 calc R U . . .
H13F H 0.729927 0.776695 0.377159 0.074 Uiso 1 1 calc R U . . .
C14B C 0.7229(3) 0.5222(4) 0.36466(19) 0.0781(13) Uani 1 1 d . . . . .
H14D H 0.785594 0.560875 0.352369 0.117 Uiso 1 1 calc R U . . .
H14E H 0.658796 0.510293 0.323210 0.117 Uiso 1 1 calc R U . . .
H14F H 0.746437 0.439562 0.386433 0.117 Uiso 1 1 calc R U . . .
C15B C 0.92098(15) 0.68740(19) 0.66176(9) 0.0206(4) Uani 1 1 d . . . . .
H15C H 0.888690 0.650927 0.696212 0.025 Uiso 1 1 calc R U . . .
H15D H 0.999629 0.712981 0.685671 0.025 Uiso 1 1 calc R U . . .
C16B C 0.85379(16) 0.80274(19) 0.62955(10) 0.0202(4) Uani 1 1 d . . . . .
C17B C 0.73687(16) 0.80214(18) 0.60462(10) 0.0205(4) Uani 1 1 d . . . . .
C18B C 0.67203(16) 0.90301(19) 0.57289(10) 0.0231(4) Uani 1 1 d . . . . .
H18B H 0.592350 0.895674 0.555799 0.028 Uiso 1 1 calc R U . . .
C19B C 0.72539(17) 1.01634(19) 0.56626(11) 0.0238(4) Uani 1 1 d . . . . .
C20B C 0.84274(17) 1.02356(19) 0.59055(11) 0.0248(4) Uani 1 1 d . . . . .
H20B H 0.880270 1.100349 0.586416 0.030 Uiso 1 1 calc R U . . .
C21B C 0.90420(17) 0.9171(2) 0.62088(10) 0.0236(4) Uani 1 1 d . . . . .
H21B H 0.984084 0.922641 0.636368 0.028 Uiso 1 1 calc R U . . .
C22B C 0.7036(2) 1.2358(2) 0.53837(15) 0.0382(5) Uani 1 1 d . . . . .
H22D H 0.753449 1.237747 0.509452 0.057 Uiso 1 1 calc R U . . .
H22E H 0.747101 1.256183 0.585742 0.057 Uiso 1 1 calc R U . . .
H22F H 0.643345 1.298534 0.521587 0.057 Uiso 1 1 calc R U . . .
C23B C 0.5803(2) 0.5136(2) 0.65455(12) 0.0326(5) Uani 1 1 d . . . . .

loop_
_atom_site_aniso_label
_atom_site_aniso_U_11
_atom_site_aniso_U_22
_atom_site_aniso_U_33
_atom_site_aniso_U_23
_atom_site_aniso_U_13
_atom_site_aniso_U_12
S1A 0.0265(2) 0.0310(3) 0.0297(2) -0.0026(2) 0.0124(2) -0.0008(2)
F1A 0.0755(12) 0.1286(19) 0.0436(9) -0.0027(11) 0.0281(9) -0.0612(14)
F2A 0.0308(7) 0.1176(16) 0.0412(8) -0.0015(10) 0.0078(7) -0.0110(9)
F3A 0.1148(17) 0.0506(10) 0.0622(11) -0.0229(9) 0.0385(11) -0.0431(11)
O1A 0.0205(7) 0.0295(7) 0.0212(7) -0.0082(6) 0.0011(5) 0.0009(6)
O2A 0.0279(8) 0.0521(10) 0.0292(8) 0.0091(7) -0.0002(7) 0.0146(7)
O3A 0.0269(7) 0.0466(9) 0.0213(7) 0.0100(7) 0.0005(6) -0.0094(7)
O4A 0.0158(6) 0.0402(8) 0.0208(7) 0.0083(6) -0.0022(5) -0.0036(6)
O5A 0.0270(7) 0.0236(7) 0.0325(8) -0.0039(6) 0.0144(6) -0.0035(6)
O6A 0.0519(11) 0.0639(13) 0.0483(11) 0.0220(9) 0.0214(9) 0.0202(10)
O7A 0.0555(11) 0.0405(10) 0.0440(10) -0.0134(8) 0.0282(9) -0.0046(8)
O8A 0.0232(8) 0.0263(8) 0.0666(12) 0.0050(8) 0.0009(8) 0.0024(6)
N1A 0.0153(7) 0.0278(8) 0.0180(7) 0.0031(6) 0.0027(6) -0.0014(6)
C1A 0.0151(8) 0.0240(9) 0.0155(8) 0.0006(7) 0.0024(7) -0.0006(7)
C2A 0.0178(9) 0.0344(11) 0.0248(10) 0.0072(8) 0.0030(8) -0.0054(8)
C3A 0.0160(9) 0.0398(12) 0.0249(10) 0.0048(9) 0.0056(8) -0.0011(8)
C4A 0.0172(9) 0.0285(10) 0.0188(9) -0.0013(7) 0.0046(7) 0.0002(7)
C5A 0.0168(9) 0.0345(11) 0.0232(10) -0.0017(8) 0.0036(8) 0.0009(8)
C6A 0.0243(10) 0.0309(11) 0.0209(9) -0.0018(8) 0.0035(8) 0.0096(8)
C7A 0.0277(10) 0.0274(10) 0.0241(10) 0.0050(8) 0.0059(8) 0.0044(8)
C8A 0.0198(9) 0.0264(10) 0.0199(9) 0.0025(7) 0.0048(8) 0.0023(8)
C9A 0.0156(8) 0.0237(9) 0.0150(8) -0.0023(7) 0.0015(7) -0.0005(7)
C10A 0.0205(9) 0.0236(9) 0.0216(9) 0.0030(7) 0.0029(7) -0.0014(7)
C11A 0.0167(9) 0.0458(13) 0.0238(10) 0.0065(9) -0.0046(8) -0.0034(9)
C12A 0.0193(10) 0.0655(17) 0.0431(14) 0.0177(13) -0.0006(10) -0.0066(11)
C13A 0.0345(13) 0.0574(17) 0.0636(19) 0.0274(15) 0.0051(13) 0.0091(13)
C14A 0.0402(14) 0.089(2) 0.0419(15) -0.0231(15) -0.0006(12) -0.0185(15)
C15A 0.0183(8) 0.0252(10) 0.0194(9) -0.0021(7) 0.0014(7) 0.0017(7)
C16A 0.0181(9) 0.0250(10) 0.0216(9) -0.0039(7) 0.0014(7) 0.0007(7)
C17A 0.0229(10) 0.0226(9) 0.0281(10) -0.0031(8) 0.0072(8) -0.0021(8)
C18A 0.0183(9) 0.0298(11) 0.0395(12) -0.0042(9) 0.0057(9) -0.0009(8)
C19A 0.0225(10) 0.0256(10) 0.0386(12) -0.0008(9) 0.0008(9) 0.0017(8)
C20A 0.0242(10) 0.0246(10) 0.0387(12) -0.0011(9) 0.0044(9) -0.0040(8)
C21A 0.0172(9) 0.0279(10) 0.0335(11) -0.0030(9) 0.0018(8) -0.0023(8)
C22A 0.0378(13) 0.0253(12) 0.0674(18) 0.0093(12) 0.0070(12) 0.0037(10)
C23A 0.0470(15) 0.0624(17) 0.0365(13) -0.0076(12) 0.0197(12) -0.0265(14)
S1B 0.0290(2) 0.0249(2) 0.0358(3) 0.0004(2) 0.0202(2) 0.0005(2)
F1B 0.0661(10) 0.0501(9) 0.0543(9) 0.0032(7) 0.0380(8) -0.0209(8)
F2B 0.0649(10) 0.0557(10) 0.0381(8) -0.0049(7) 0.0124(7) -0.0320(8)
F3B 0.0584(10) 0.0313(8) 0.0842(12) 0.0131(8) 0.0245(9) 0.0124(7)
O1B 0.0196(7) 0.0257(7) 0.0312(8) -0.0102(6) -0.0002(6) 0.0017(6)
O2B 0.0270(8) 0.0449(9) 0.0314(8) 0.0079(7) -0.0006(7) 0.0116(7)
O3B 0.0246(7) 0.0423(8) 0.0180(7) 0.0030(6) 0.0049(5) -0.0090(7)
O4B 0.0155(6) 0.0350(7) 0.0182(6) 0.0061(6) -0.0002(5) -0.0063(6)
O5B 0.0212(6) 0.0200(6) 0.0303(7) -0.0012(6) 0.0134(5) -0.0008(5)
O6B 0.0580(11) 0.0525(11) 0.0330(9) -0.0103(8) 0.0217(8) -0.0169(9)
O7B 0.0437(10) 0.0449(11) 0.0809(14) 0.0200(10) 0.0443(11) 0.0179(8)
O8B 0.0277(7) 0.0230(7) 0.0498(9) 0.0080(7) 0.0086(7) 0.0021(6)
N1B 0.0131(7) 0.0250(8) 0.0167(7) 0.0001(6) 0.0041(6) -0.0030(6)
C1B 0.0133(8) 0.0223(9) 0.0158(8) 0.0002(7) 0.0040(6) -0.0024(7)
C2B 0.0150(8) 0.0309(10) 0.0204(9) -0.0005(8) 0.0043(7) -0.0066(8)
C3B 0.0156(9) 0.0378(12) 0.0220(9) -0.0016(8) 0.0057(7) -0.0020(8)
C4B 0.0163(8) 0.0241(9) 0.0208(9) -0.0053(7) 0.0051(7) 0.0017(7)
C5B 0.0157(8) 0.0283(10) 0.0233(9) -0.0060(8) 0.0030(7) 0.0010(7)
C6B 0.0241(10) 0.0284(10) 0.0229(10) -0.0022(8) 0.0031(8) 0.0082(8)
C7B 0.0267(10) 0.0279(11) 0.0314(11) 0.0093(9) 0.0034(9) 0.0037(9)
C8B 0.0189(9) 0.0291(10) 0.0265(10) 0.0087(8) 0.0057(8) 0.0032(8)
C9B 0.0151(8) 0.0221(9) 0.0189(9) -0.0028(7) 0.0039(7) -0.0005(7)
C10B 0.0175(8) 0.0188(8) 0.0188(9) -0.0007(7) 0.0047(7) -0.0025(7)
C11B 0.0179(9) 0.0288(10) 0.0211(9) 0.0002(8) -0.0033(7) -0.0044(8)
C12B 0.0205(11) 0.0603(16) 0.0478(15) 0.0276(13) -0.0091(10) -0.0165(11)
C13B 0.0290(12) 0.0513(16) 0.0582(17) 0.0322(14) -0.0008(12) -0.0023(11)
C14B 0.0377(15) 0.104(3) 0.075(2) -0.066(2) -0.0096(15) 0.0049(17)
C15B 0.0175(8) 0.0251(9) 0.0186(8) 0.0006(8) 0.0049(7) 0.0012(8)
C16B 0.0183(9) 0.0242(9) 0.0181(8) -0.0031(7) 0.0057(7) 0.0008(7)
C17B 0.0206(9) 0.0200(9) 0.0229(9) -0.0019(7) 0.0097(7) -0.0017(7)
C18B 0.0173(9) 0.0246(10) 0.0283(10) -0.0018(8) 0.0081(8) 0.0017(7)
C19B 0.0249(10) 0.0212(9) 0.0265(10) 0.0003(8) 0.0094(8) 0.0018(8)
C20B 0.0245(10) 0.0233(10) 0.0285(10) -0.0024(8) 0.0109(8) -0.0041(8)
C21B 0.0190(9) 0.0262(10) 0.0261(9) -0.0024(8) 0.0078(8) -0.0013(7)
C22B 0.0387(13) 0.0202(10) 0.0589(16) 0.0093(10) 0.0196(12) 0.0044(9)
C23B 0.0347(12) 0.0292(11) 0.0365(12) 0.0039(9) 0.0147(10) -0.0061(9)

loop_
_atom_type_symbol
_atom_type_description
_atom_type_scat_dispersion_real
_atom_type_scat_dispersion_imag
_atom_type_scat_source
C C 0.0181 0.0091 'International Tables Vol C Tables 4.2.6.8 and 6.1.1.4'
H H 0.0000 0.0000 'International Tables Vol C Tables 4.2.6.8 and 6.1.1.4'
F F 0.0727 0.0534 'International Tables Vol C Tables 4.2.6.8 and 6.1.1.4'
N N 0.0311 0.0180 'International Tables Vol C Tables 4.2.6.8 and 6.1.1.4'
O O 0.0492 0.0322 'International Tables Vol C Tables 4.2.6.8 and 6.1.1.4'
S S 0.3331 0.5567 'International Tables Vol C Tables 4.2.6.8 and 6.1.1.4'

loop_
_exptl_crystal_face_index_h
_exptl_crystal_face_index_k
_exptl_crystal_face_index_l
_exptl_crystal_face_perp_dist
3 0 10 0.0513
-3 0 -10 0.0513
-1 7 0 0.1240
1 -7 0 0.1240
2 -3 10 0.0987
-2 3 -10 0.0987
-7 0 10 0.0623
7 0 -10 0.0173

loop_
_geom_angle_atom_site_label_1
_geom_angle_atom_site_label_2
_geom_angle_atom_site_label_3
_geom_angle
_geom_angle_site_symmetry_1
_geom_angle_site_symmetry_3
_geom_angle_publ_flag
O5A S1A C23A 95.09(10) . . ?
O6A S1A O5A 110.43(10) . . ?
O6A S1A O7A 121.36(13) . . ?
O6A S1A C23A 106.84(15) . . ?
O7A S1A O5A 111.60(10) . . ?
O7A S1A C23A 108.12(13) . . ?
C9A O1A H1A 111(2) . . ?
C10A O4A C11A 121.60(15) . . ?
C17A O5A S1A 121.65(13) . . ?
C19A O8A C22A 117.86(18) . . ?
C2A N1A C1A 115.68(15) . . ?
C10A N1A C1A 123.59(15) . . ?
C10A N1A C2A 120.47(16) . . ?
N1A C1A H1AA 107.5 . . ?
N1A C1A C9A 108.95(15) . . ?
N1A C1A C15A 109.92(15) . . ?
C9A C1A H1AA 107.5 . . ?
C15A C1A H1AA 107.5 . . ?
C15A C1A C9A 115.21(15) . . ?
N1A C2A H2AA 109.7 . . ?
N1A C2A H2AB 109.7 . . ?
N1A C2A C3A 110.03(17) . . ?
H2AA C2A H2AB 108.2 . . ?
C3A C2A H2AA 109.7 . . ?
C3A C2A H2AB 109.7 . . ?
C2A C3A H3AA 109.0 . . ?
C2A C3A H3AB 109.0 . . ?
H3AA C3A H3AB 107.8 . . ?
C4A C3A C2A 113.05(16) . . ?
C4A C3A H3AA 109.0 . . ?
C4A C3A H3AB 109.0 . . ?
C3A C4A C9A 115.56(16) . . ?
C5A C4A C3A 122.49(18) . . ?
C5A C4A C9A 121.84(18) . . ?
C4A C5A H5A 118.4 . . ?
C4A C5A C6A 123.19(19) . . ?
C6A C5A H5A 118.4 . . ?
O2A C6A C5A 121.5(2) . . ?
O2A C6A C7A 122.2(2) . . ?
C5A C6A C7A 116.19(17) . . ?
C6A C7A H7AA 109.7 . . ?
C6A C7A H7AB 109.7 . . ?
C6A C7A C8A 109.97(17) . . ?
H7AA C7A H7AB 108.2 . . ?
C8A C7A H7AA 109.7 . . ?
C8A C7A H7AB 109.7 . . ?
C7A C8A H8AA 109.2 . . ?
C7A C8A H8AB 109.2 . . ?
H8AA C8A H8AB 107.9 . . ?
C9A C8A C7A 111.85(16) . . ?
C9A C8A H8AA 109.2 . . ?
C9A C8A H8AB 109.2 . . ?
O1A C9A C1A 103.82(14) . . ?
O1A C9A C4A 109.39(15) . . ?
O1A C9A C8A 109.95(16) . . ?
C4A C9A C1A 110.15(15) . . ?
C4A C9A C8A 112.15(15) . . ?
C8A C9A C1A 111.05(15) . . ?
O3A C10A O4A 123.70(17) . . ?
O3A C10A N1A 124.37(18) . . ?
O4A C10A N1A 111.92(16) . . ?
O4A C11A C12A 101.74(17) . . ?
O4A C11A C13A 109.4(2) . . ?
O4A C11A C14A 110.6(2) . . ?
C13A C11A C12A 109.9(2) . . ?
C14A C11A C12A 111.7(2) . . ?
C14A C11A C13A 112.9(3) . . ?
C11A C12A H12A 109.5 . . ?
C11A C12A H12B 109.5 . . ?
C11A C12A H12C 109.5 . . ?
H12A C12A H12B 109.5 . . ?
H12A C12A H12C 109.5 . . ?
H12B C12A H12C 109.5 . . ?
C11A C13A H13A 109.5 . . ?
C11A C13A H13B 109.5 . . ?
C11A C13A H13C 109.5 . . ?
H13A C13A H13B 109.5 . . ?
H13A C13A H13C 109.5 . . ?
H13B C13A H13C 109.5 . . ?
C11A C14A H14A 109.5 . . ?
C11A C14A H14B 109.5 . . ?
C11A C14A H14C 109.5 . . ?
H14A C14A H14B 109.5 . . ?
H14A C14A H14C 109.5 . . ?
H14B C14A H14C 109.5 . . ?
C1A C15A H15A 109.4 . . ?
C1A C15A H15B 109.4 . . ?
H15A C15A H15B 108.0 . . ?
C16A C15A C1A 111.31(15) . . ?
C16A C15A H15A 109.4 . . ?
C16A C15A H15B 109.4 . . ?
C17A C16A C15A 121.48(18) . . ?
C21A C16A C15A 123.27(18) . . ?
C21A C16A C17A 115.21(18) . . ?
C16A C17A O5A 117.13(17) . . ?
C18A C17A O5A 118.24(18) . . ?
C18A C17A C16A 124.47(19) . . ?
C17A C18A H18A 120.7 . . ?
C17A C18A C19A 118.62(19) . . ?
C19A C18A H18A 120.7 . . ?
O8A C19A C18A 115.27(19) . . ?
O8A C19A C20A 125.1(2) . . ?
C18A C19A C20A 119.7(2) . . ?
C19A C20A H20A 120.4 . . ?
C21A C20A C19A 119.2(2) . . ?
C21A C20A H20A 120.4 . . ?
C16A C21A C20A 122.82(19) . . ?
C16A C21A H21A 118.6 . . ?
C20A C21A H21A 118.6 . . ?
O8A C22A H22A 109.5 . . ?
O8A C22A H22B 109.5 . . ?
O8A C22A H22C 109.5 . . ?
H22A C22A H22B 109.5 . . ?
H22A C22A H22C 109.5 . . ?
H22B C22A H22C 109.5 . . ?
F1A C23A S1A 108.92(18) . . ?
F1A C23A F2A 107.9(3) . . ?
F2A C23A S1A 109.9(2) . . ?
F3A C23A S1A 110.9(2) . . ?
F3A C23A F1A 110.3(3) . . ?
F3A C23A F2A 108.9(2) . . ?
O5B S1B C23B 94.69(9) . . ?
O6B S1B O5B 111.65(9) . . ?
O6B S1B O7B 120.78(13) . . ?
O6B S1B C23B 107.67(12) . . ?
O7B S1B O5B 111.38(10) . . ?
O7B S1B C23B 107.25(12) . . ?
C9B O1B H1B 111(2) . . ?
C10B O4B C11B 120.61(14) . . ?
C17B O5B S1B 117.09(12) . . ?
C19B O8B C22B 117.66(17) . . ?
C2B N1B C1B 115.48(14) . . ?
C10B N1B C1B 124.29(15) . . ?
C10B N1B C2B 120.02(15) . . ?
N1B C1B H1BA 107.1 . . ?
N1B C1B C9B 109.13(14) . . ?
N1B C1B C15B 110.48(15) . . ?
C9B C1B H1BA 107.1 . . ?
C15B C1B H1BA 107.1 . . ?
C15B C1B C9B 115.66(14) . . ?
N1B C2B H2BA 109.6 . . ?
N1B C2B H2BB 109.6 . . ?
N1B C2B C3B 110.05(16) . . ?
H2BA C2B H2BB 108.2 . . ?
C3B C2B H2BA 109.6 . . ?
C3B C2B H2BB 109.6 . . ?
C2B C3B H3BA 109.0 . . ?
C2B C3B H3BB 109.0 . . ?
H3BA C3B H3BB 107.8 . . ?
C4B C3B C2B 112.74(15) . . ?
C4B C3B H3BA 109.0 . . ?
C4B C3B H3BB 109.0 . . ?
C3B C4B C9B 116.12(16) . . ?
C5B C4B C3B 122.02(18) . . ?
C5B C4B C9B 121.63(18) . . ?
C4B C5B H5B 118.2 . . ?
C4B C5B C6B 123.55(18) . . ?
C6B C5B H5B 118.2 . . ?
O2B C6B C5B 121.70(19) . . ?
O2B C6B C7B 121.9(2) . . ?
C5B C6B C7B 116.32(17) . . ?
C6B C7B H7BA 109.5 . . ?
C6B C7B H7BB 109.5 . . ?
C6B C7B C8B 110.66(17) . . ?
H7BA C7B H7BB 108.1 . . ?
C8B C7B H7BA 109.5 . . ?
C8B C7B H7BB 109.5 . . ?
C7B C8B H8BA 109.4 . . ?
C7B C8B H8BB 109.4 . . ?
C7B C8B C9B 111.29(16) . . ?
H8BA C8B H8BB 108.0 . . ?
C9B C8B H8BA 109.4 . . ?
C9B C8B H8BB 109.4 . . ?
O1B C9B C1B 102.79(14) . . ?
O1B C9B C4B 109.36(14) . . ?
O1B C9B C8B 110.51(16) . . ?
C4B C9B C1B 112.23(15) . . ?
C4B C9B C8B 110.69(15) . . ?
C8B C9B C1B 111.00(15) . . ?
O3B C10B O4B 123.54(16) . . ?
O3B C10B N1B 124.09(17) . . ?
N1B C10B O4B 112.36(15) . . ?
O4B C11B C12B 102.55(16) . . ?
O4B C11B C13B 109.42(18) . . ?
O4B C11B C14B 110.25(19) . . ?
C13B C11B C12B 109.3(2) . . ?
C14B C11B C12B 111.8(3) . . ?
C14B C11B C13B 113.0(3) . . ?
C11B C12B H12D 109.5 . . ?
C11B C12B H12E 109.5 . . ?
C11B C12B H12F 109.5 . . ?
H12D C12B H12E 109.5 . . ?
H12D C12B H12F 109.5 . . ?
H12E C12B H12F 109.5 . . ?
C11B C13B H13D 109.5 . . ?
C11B C13B H13E 109.5 . . ?
C11B C13B H13F 109.5 . . ?
H13D C13B H13E 109.5 . . ?
H13D C13B H13F 109.5 . . ?
H13E C13B H13F 109.5 . . ?
C11B C14B H14D 109.5 . . ?
C11B C14B H14E 109.5 . . ?
C11B C14B H14F 109.5 . . ?
H14D C14B H14E 109.5 . . ?
H14D C14B H14F 109.5 . . ?
H14E C14B H14F 109.5 . . ?
C1B C15B H15C 109.4 . . ?
C1B C15B H15D 109.4 . . ?
H15C C15B H15D 108.0 . . ?
C16B C15B C1B 111.29(15) . . ?
C16B C15B H15C 109.4 . . ?
C16B C15B H15D 109.4 . . ?
C17B C16B C15B 122.52(17) . . ?
C17B C16B C21B 114.84(18) . . ?
C21B C16B C15B 122.62(17) . . ?
C16B C17B O5B 117.57(17) . . ?
C18B C17B O5B 117.59(16) . . ?
C18B C17B C16B 124.82(18) . . ?
C17B C18B H18B 120.7 . . ?
C17B C18B C19B 118.63(18) . . ?
C19B C18B H18B 120.7 . . ?
O8B C19B C18B 115.37(18) . . ?
O8B C19B C20B 125.19(18) . . ?
C18B C19B C20B 119.45(18) . . ?
C19B C20B H20B 120.3 . . ?
C21B C20B C19B 119.31(18) . . ?
C21B C20B H20B 120.3 . . ?
C16B C21B H21B 118.5 . . ?
C20B C21B C16B 122.93(18) . . ?
C20B C21B H21B 118.5 . . ?
O8B C22B H22D 109.5 . . ?
O8B C22B H22E 109.5 . . ?
O8B C22B H22F 109.5 . . ?
H22D C22B H22E 109.5 . . ?
H22D C22B H22F 109.5 . . ?
H22E C22B H22F 109.5 . . ?
F1B C23B S1B 107.25(17) . . ?
F2B C23B S1B 111.29(16) . . ?
F2B C23B F1B 109.14(19) . . ?
F3B C23B S1B 110.77(16) . . ?
F3B C23B F1B 109.1(2) . . ?
F3B C23B F2B 109.2(2) . . ?

loop_
_geom_bond_atom_site_label_1
_geom_bond_atom_site_label_2
_geom_bond_distance
_geom_bond_site_symmetry_2
_geom_bond_publ_flag
S1A O5A 1.5706(15) . ?
S1A O6A 1.405(2) . ?
S1A O7A 1.4054(17) . ?
S1A C23A 1.826(3) . ?
F1A C23A 1.313(3) . ?
F2A C23A 1.329(4) . ?
F3A C23A 1.310(4) . ?
O1A H1A 0.83(2) . ?
O1A C9A 1.430(2) . ?
O2A C6A 1.221(3) . ?
O3A C10A 1.229(2) . ?
O4A C10A 1.342(2) . ?
O4A C11A 1.468(2) . ?
O5A C17A 1.434(2) . ?
O8A C19A 1.361(3) . ?
O8A C22A 1.420(3) . ?
N1A C1A 1.469(2) . ?
N1A C2A 1.468(2) . ?
N1A C10A 1.345(2) . ?
C1A H1AA 1.0000 . ?
C1A C9A 1.548(3) . ?
C1A C15A 1.543(3) . ?
C2A H2AA 0.9900 . ?
C2A H2AB 0.9900 . ?
C2A C3A 1.529(3) . ?
C3A H3AA 0.9900 . ?
C3A H3AB 0.9900 . ?
C3A C4A 1.502(3) . ?
C4A C5A 1.337(3) . ?
C4A C9A 1.521(2) . ?
C5A H5A 0.9500 . ?
C5A C6A 1.465(3) . ?
C6A C7A 1.504(3) . ?
C7A H7AA 0.9900 . ?
C7A H7AB 0.9900 . ?
C7A C8A 1.530(3) . ?
C8A H8AA 0.9900 . ?
C8A H8AB 0.9900 . ?
C8A C9A 1.528(3) . ?
C11A C12A 1.518(3) . ?
C11A C13A 1.516(4) . ?
C11A C14A 1.507(4) . ?
C12A H12A 0.9800 . ?
C12A H12B 0.9800 . ?
C12A H12C 0.9800 . ?
C13A H13A 0.9800 . ?
C13A H13B 0.9800 . ?
C13A H13C 0.9800 . ?
C14A H14A 0.9800 . ?
C14A H14B 0.9800 . ?
C14A H14C 0.9800 . ?
C15A H15A 0.9900 . ?
C15A H15B 0.9900 . ?
C15A C16A 1.509(3) . ?
C16A C17A 1.396(3) . ?
C16A C21A 1.386(3) . ?
C17A C18A 1.367(3) . ?
C18A H18A 0.9500 . ?
C18A C19A 1.391(3) . ?
C19A C20A 1.395(3) . ?
C20A H20A 0.9500 . ?
C20A C21A 1.391(3) . ?
C21A H21A 0.9500 . ?
C22A H22A 0.9800 . ?
C22A H22B 0.9800 . ?
C22A H22C 0.9800 . ?
S1B O5B 1.5703(13) . ?
S1B O6B 1.4090(19) . ?
S1B O7B 1.4127(18) . ?
S1B C23B 1.832(2) . ?
F1B C23B 1.328(3) . ?
F2B C23B 1.312(3) . ?
F3B C23B 1.307(3) . ?
O1B H1B 0.83(2) . ?
O1B C9B 1.432(2) . ?
O2B C6B 1.221(3) . ?
O3B C10B 1.229(2) . ?
O4B C10B 1.341(2) . ?
O4B C11B 1.468(2) . ?
O5B C17B 1.441(2) . ?
O8B C19B 1.355(2) . ?
O8B C22B 1.419(3) . ?
N1B C1B 1.469(2) . ?
N1B C2B 1.465(2) . ?
N1B C10B 1.340(2) . ?
C1B H1BA 1.0000 . ?
C1B C9B 1.548(3) . ?
C1B C15B 1.545(3) . ?
C2B H2BA 0.9900 . ?
C2B H2BB 0.9900 . ?
C2B C3B 1.522(3) . ?
C3B H3BA 0.9900 . ?
C3B H3BB 0.9900 . ?
C3B C4B 1.503(3) . ?
C4B C5B 1.340(3) . ?
C4B C9B 1.525(2) . ?
C5B H5B 0.9500 . ?
C5B C6B 1.464(3) . ?
C6B C7B 1.508(3) . ?
C7B H7BA 0.9900 . ?
C7B H7BB 0.9900 . ?
C7B C8B 1.529(3) . ?
C8B H8BA 0.9900 . ?
C8B H8BB 0.9900 . ?
C8B C9B 1.529(3) . ?
C11B C12B 1.518(3) . ?
C11B C13B 1.508(3) . ?
C11B C14B 1.505(4) . ?
C12B H12D 0.9800 . ?
C12B H12E 0.9800 . ?
C12B H12F 0.9800 . ?
C13B H13D 0.9800 . ?
C13B H13E 0.9800 . ?
C13B H13F 0.9800 . ?
C14B H14D 0.9800 . ?
C14B H14E 0.9800 . ?
C14B H14F 0.9800 . ?
C15B H15C 0.9900 . ?
C15B H15D 0.9900 . ?
C15B C16B 1.507(3) . ?
C16B C17B 1.389(3) . ?
C16B C21B 1.393(3) . ?
C17B C18B 1.371(3) . ?
C18B H18B 0.9500 . ?
C18B C19B 1.392(3) . ?
C19B C20B 1.396(3) . ?
C20B H20B 0.9500 . ?
C20B C21B 1.392(3) . ?
C21B H21B 0.9500 . ?
C22B H22D 0.9800 . ?
C22B H22E 0.9800 . ?
C22B H22F 0.9800 . ?

loop_
_geom_hbond_atom_site_label_D
_geom_hbond_atom_site_label_H
_geom_hbond_atom_site_label_A
_geom_hbond_distance_DH
_geom_hbond_distance_HA
_geom_hbond_distance_DA
_geom_hbond_angle_DHA
_geom_hbond_site_symmetry_A
_geom_hbond_publ_flag
O1A H1A O3A 0.83(2) 1.87(2) 2.704(2) 175(3) 2_645 yes
O1B H1B O3B 0.83(2) 1.89(2) 2.700(2) 166(3) 2_746 yes

loop_
_geom_torsion_atom_site_label_1
_geom_torsion_atom_site_label_2
_geom_torsion_atom_site_label_3
_geom_torsion_atom_site_label_4
_geom_torsion
_geom_torsion_site_symmetry_1
_geom_torsion_site_symmetry_2
_geom_torsion_site_symmetry_3
_geom_torsion_site_symmetry_4
_geom_torsion_publ_flag
S1A O5A C17A C16A 100.22(19) . . . . ?
S1A O5A C17A C18A -84.1(2) . . . . ?
O2A C6A C7A C8A 144.6(2) . . . . ?
O5A S1A C23A F1A -177.2(2) . . . . ?
O5A S1A C23A F2A -59.23(19) . . . . ?
O5A S1A C23A F3A 61.2(2) . . . . ?
O5A C17A C18A C19A -174.99(19) . . . . ?
O6A S1A O5A C17A -108.10(17) . . . . ?
O6A S1A C23A F1A 69.7(3) . . . . ?
O6A S1A C23A F2A -172.37(17) . . . . ?
O6A S1A C23A F3A -51.9(2) . . . . ?
O7A S1A O5A C17A 30.03(18) . . . . ?
O7A S1A C23A F1A -62.5(3) . . . . ?
O7A S1A C23A F2A 55.5(2) . . . . ?
O7A S1A C23A F3A 175.94(19) . . . . ?
O8A C19A C20A C21A -179.2(2) . . . . ?
N1A C1A C9A O1A -63.89(17) . . . . ?
N1A C1A C9A C4A 53.14(19) . . . . ?
N1A C1A C9A C8A 178.00(15) . . . . ?
N1A C1A C15A C16A 54.5(2) . . . . ?
N1A C2A C3A C4A -47.3(2) . . . . ?
C1A N1A C2A C3A 57.1(2) . . . . ?
C1A N1A C10A O3A -174.1(2) . . . . ?
C1A N1A C10A O4A 6.7(3) . . . . ?
C1A C15A C16A C17A 69.5(2) . . . . ?
C1A C15A C16A C21A -108.1(2) . . . . ?
C2A N1A C1A C9A -60.5(2) . . . . ?
C2A N1A C1A C15A 66.6(2) . . . . ?
C2A N1A C10A O3A -0.4(3) . . . . ?
C2A N1A C10A O4A -179.60(17) . . . . ?
C2A C3A C4A C5A -137.5(2) . . . . ?
C2A C3A C4A C9A 46.2(2) . . . . ?
C3A C4A C5A C6A -166.98(19) . . . . ?
C3A C4A C9A O1A 64.8(2) . . . . ?
C3A C4A C9A C1A -48.8(2) . . . . ?
C3A C4A C9A C8A -172.98(17) . . . . ?
C4A C5A C6A O2A -177.4(2) . . . . ?
C4A C5A C6A C7A 5.9(3) . . . . ?
C5A C4A C9A O1A -111.5(2) . . . . ?
C5A C4A C9A C1A 134.9(2) . . . . ?
C5A C4A C9A C8A 10.7(3) . . . . ?
C5A C6A C7A C8A -38.7(2) . . . . ?
C6A C7A C8A C9A 57.8(2) . . . . ?
C7A C8A C9A O1A 78.06(19) . . . . ?
C7A C8A C9A C1A -167.61(16) . . . . ?
C7A C8A C9A C4A -43.9(2) . . . . ?
C9A C1A C15A C16A 178.02(16) . . . . ?
C9A C4A C5A C6A 9.1(3) . . . . ?
C10A O4A C11A C12A 179.5(2) . . . . ?
C10A O4A C11A C13A -64.2(3) . . . . ?
C10A O4A C11A C14A 60.7(3) . . . . ?
C10A N1A C1A C9A 113.48(19) . . . . ?
C10A N1A C1A C15A -119.41(19) . . . . ?
C10A N1A C2A C3A -117.2(2) . . . . ?
C11A O4A C10A O3A -2.3(3) . . . . ?
C11A O4A C10A N1A 176.92(18) . . . . ?
C15A C1A C9A O1A 172.07(15) . . . . ?
C15A C1A C9A C4A -70.90(19) . . . . ?
C15A C1A C9A C8A 54.0(2) . . . . ?
C15A C16A C17A O5A -2.0(3) . . . . ?
C15A C16A C17A C18A -177.4(2) . . . . ?
C15A C16A C21A C20A 177.0(2) . . . . ?
C16A C17A C18A C19A 0.4(3) . . . . ?
C17A C16A C21A C20A -0.7(3) . . . . ?
C17A C18A C19A O8A 178.9(2) . . . . ?
C17A C18A C19A C20A -0.8(3) . . . . ?
C18A C19A C20A C21A 0.5(3) . . . . ?
C19A C20A C21A C16A 0.3(4) . . . . ?
C21A C16A C17A O5A 175.78(18) . . . . ?
C21A C16A C17A C18A 0.4(3) . . . . ?
C22A O8A C19A C18A -178.7(2) . . . . ?
C22A O8A C19A C20A 1.0(4) . . . . ?
C23A S1A O5A C17A 141.81(17) . . . . ?
S1B O5B C17B C16B 106.99(17) . . . . ?
S1B O5B C17B C18B -74.6(2) . . . . ?
O2B C6B C7B C8B 150.9(2) . . . . ?
O5B S1B C23B F1B -175.79(16) . . . . ?
O5B S1B C23B F2B -56.49(17) . . . . ?
O5B S1B C23B F3B 65.24(17) . . . . ?
O5B C17B C18B C19B 179.95(16) . . . . ?
O6B S1B O5B C17B -62.70(16) . . . . ?
O6B S1B C23B F1B 69.71(19) . . . . ?
O6B S1B C23B F2B -170.98(17) . . . . ?
O6B S1B C23B F3B -49.25(19) . . . . ?
O7B S1B O5B C17B 75.60(16) . . . . ?
O7B S1B C23B F1B -61.7(2) . . . . ?
O7B S1B C23B F2B 57.62(19) . . . . ?
O7B S1B C23B F3B 179.35(17) . . . . ?
O8B C19B C20B C21B 179.87(19) . . . . ?
N1B C1B C9B O1B -68.94(17) . . . . ?
N1B C1B C9B C4B 48.45(19) . . . . ?
N1B C1B C9B C8B 172.90(15) . . . . ?
N1B C1B C15B C16B 49.92(19) . . . . ?
N1B C2B C3B C4B -49.3(2) . . . . ?
C1B N1B C2B C3B 59.9(2) . . . . ?
C1B N1B C10B O3B -173.26(18) . . . . ?
C1B N1B C10B O4B 7.5(2) . . . . ?
C1B C15B C16B C17B 72.4(2) . . . . ?
C1B C15B C16B C21B -105.9(2) . . . . ?
C2B N1B C1B C9B -59.3(2) . . . . ?
C2B N1B C1B C15B 68.96(19) . . . . ?
C2B N1B C10B O3B 1.3(3) . . . . ?
C2B N1B C10B O4B -178.03(16) . . . . ?
C2B C3B C4B C5B -141.49(19) . . . . ?
C2B C3B C4B C9B 43.8(2) . . . . ?
C3B C4B C5B C6B -166.19(18) . . . . ?
C3B C4B C9B O1B 69.9(2) . . . . ?
C3B C4B C9B C1B -43.5(2) . . . . ?
C3B C4B C9B C8B -168.15(17) . . . . ?
C4B C5B C6B O2B 176.4(2) . . . . ?
C4B C5B C6B C7B 0.2(3) . . . . ?
C5B C4B C9B O1B -104.8(2) . . . . ?
C5B C4B C9B C1B 141.77(18) . . . . ?
C5B C4B C9B C8B 17.1(3) . . . . ?
C5B C6B C7B C8B -33.0(3) . . . . ?
C6B C7B C8B C9B 58.0(2) . . . . ?
C7B C8B C9B O1B 71.8(2) . . . . ?
C7B C8B C9B C1B -174.87(16) . . . . ?
C7B C8B C9B C4B -49.5(2) . . . . ?
C9B C1B C15B C16B 174.50(15) . . . . ?
C9B C4B C5B C6B 8.2(3) . . . . ?
C10B O4B C11B C12B 178.50(19) . . . . ?
C10B O4B C11B C13B -65.6(2) . . . . ?
C10B O4B C11B C14B 59.3(3) . . . . ?
C10B N1B C1B C9B 115.47(18) . . . . ?
C10B N1B C1B C15B -116.30(18) . . . . ?
C10B N1B C2B C3B -115.10(18) . . . . ?
C11B O4B C10B O3B 1.3(3) . . . . ?
C11B O4B C10B N1B -179.41(16) . . . . ?
C15B C1B C9B O1B 165.79(15) . . . . ?
C15B C1B C9B C4B -76.82(19) . . . . ?
C15B C1B C9B C8B 47.6(2) . . . . ?
C15B C16B C17B O5B 0.5(3) . . . . ?
C15B C16B C17B C18B -177.75(18) . . . . ?
C15B C16B C21B C20B 179.31(18) . . . . ?
C16B C17B C18B C19B -1.8(3) . . . . ?
C17B C16B C21B C20B 0.9(3) . . . . ?
C17B C18B C19B O8B -178.44(18) . . . . ?
C17B C18B C19B C20B 1.4(3) . . . . ?
C18B C19B C20B C21B 0.1(3) . . . . ?
C19B C20B C21B C16B -1.3(3) . . . . ?
C21B C16B C17B O5B 178.92(16) . . . . ?
C21B C16B C17B C18B 0.7(3) . . . . ?
C22B O8B C19B C18B 169.4(2) . . . . ?
C22B O8B C19B C20B -10.4(3) . . . . ?
C23B S1B O5B C17B -173.81(14) . . . . ?

loop_
_exptl_oxdiff_crystal_face_indexfrac_h
_exptl_oxdiff_crystal_face_indexfrac_k
_exptl_oxdiff_crystal_face_indexfrac_l
_exptl_oxdiff_crystal_face_x
_exptl_oxdiff_crystal_face_y
_exptl_oxdiff_crystal_face_z
3.0035 0.0024 9.9970 0.0618 0.4042 -0.8919
-3.0035 -0.0024 -9.9970 -0.0618 -0.4042 0.8919
-1.0016 6.9993 -0.0032 0.0193 0.9027 0.5023
1.0016 -6.9993 0.0032 -0.0193 -0.9027 -0.5023
2.0039 -2.9973 9.9990 0.1876 -0.0260 -0.9865
-2.0039 2.9973 -9.9990 -0.1876 0.0260 0.9865
-6.9993 0.0018 9.5017 0.9829 0.0856 -0.0156
6.9993 -0.0018 -9.5017 -0.9829 -0.0856 0.0156
